data_4338283
loop_
_publ_author_name
'Ueda, Tadaharu'
'Ohnishi, Miho'
'Shiro, Motoo'
'Nambu, Jun-Ichi'
'Yonemura, Toshiaki'
'Boas, John F.'
'Bond, Alan M.'

_publ_section_title
;
 Synthesis and Characterization of Novel Wells-Dawson-Type Mono
 Vanadium(V)-Substituted Tungsto-polyoxometalate Isomers: 1- and
 4-[S2VW17O62](5-).
;
_journal_issue 10
_journal_name_full 'Inorganic chemistry'
_journal_page_first 4891
_journal_page_last 4898
_journal_paper_doi 10.1021/ic402994q
_journal_volume 53
_journal_year 2014
_chemical_formula_moiety '5(C16 H36 N), 4(C2 H3 N), O62 S2 V W17'
_chemical_formula_sum 'C88 H192 N9 O62 S2 V W17'
_chemical_formula_weight 5609.02
_space_group_IT_number 15
_symmetry_cell_setting monoclinic
_symmetry_Int_Tables_number 15
_symmetry_space_group_name_Hall '-C 2yc'
_symmetry_space_group_name_H-M 'C 1 2/c 1'
_atom_sites_solution_hydrogens geom
_atom_sites_solution_primary direct
_atom_sites_solution_secondary difmap
_cell_angle_alpha 90.0000
_cell_angle_beta 105.853(8)
_cell_angle_gamma 90.0000
_cell_formula_units_Z 4
_cell_length_a 26.1401(5)
_cell_length_b 15.5551(3)
_cell_length_c 35.844(3)
_cell_measurement_reflns_used 78150
_cell_measurement_temperature 123
_cell_measurement_theta_max 27.50
_cell_measurement_theta_min 3.25
_cell_volume 14020.3(14)
_computing_cell_refinement 'PROCESS-AUTO (Rigaku, 1998)'
_computing_data_collection 'PROCESS-AUTO (Rigaku, 1998)'
_computing_data_reduction 'CrystalStructure (Rigaku, 2000-2010)'
_computing_molecular_graphics 'ORTEP (Johnson, 1976)'
_computing_publication_material 'CrystalStructure (Rigaku, 2000-2010)'
_computing_structure_refinement 'SHELXL97 (Sheldrick, 1997)'
_computing_structure_solution 'SHELXS97 (Sheldrick, 1997)'
_diffrn_ambient_temperature 123
_diffrn_detector_area_resol_mean 10.000
_diffrn_measured_fraction_theta_full 0.994
_diffrn_measured_fraction_theta_max 0.994
_diffrn_measurement_device_type 'Rigaku VariMax with RAPID'
_diffrn_measurement_method \w
_diffrn_radiation_type 'Mo K\a'
_diffrn_radiation_wavelength 0.71075
_diffrn_reflns_av_R_equivalents 0.0458
_diffrn_reflns_limit_h_max 33
_diffrn_reflns_limit_h_min -33
_diffrn_reflns_limit_k_max 19
_diffrn_reflns_limit_k_min -20
_diffrn_reflns_limit_l_max 46
_diffrn_reflns_limit_l_min -46
_diffrn_reflns_number 91799
_diffrn_reflns_theta_full 27.49
_diffrn_reflns_theta_max 27.49
_diffrn_standards_number 0
_exptl_absorpt_coefficient_mu 14.075
_exptl_absorpt_correction_T_max 0.495
_exptl_absorpt_correction_T_min 0.169
_exptl_absorpt_correction_type multi-scan
_exptl_absorpt_process_details 'ABSCOR (Rigaku, 1995)'
_exptl_crystal_colour yellow
_exptl_crystal_density_diffrn 2.657
_exptl_crystal_density_method 'not measured'
_exptl_crystal_description platelet
_exptl_crystal_F_000 10368.00
_exptl_crystal_size_max 0.120
_exptl_crystal_size_mid 0.100
_exptl_crystal_size_min 0.050
_refine_diff_density_max 2.520
_refine_diff_density_min -2.110
_refine_ls_extinction_method none
_refine_ls_goodness_of_fit_ref 1.063
_refine_ls_hydrogen_treatment constr
_refine_ls_number_parameters 810
_refine_ls_number_reflns 15998
_refine_ls_number_restraints 979
_refine_ls_R_factor_gt 0.0339
_refine_ls_shift/su_max 0.006
_refine_ls_structure_factor_coef Fsqd
_refine_ls_weighting_details 'w = 1/[\s^2^(Fo^2^)+(0.0233P)^2^+229.8953P] where P=(Fo^2^+2Fc^2^)/3'
_refine_ls_weighting_scheme calc
_refine_ls_wR_factor_ref 0.0700
_reflns_number_gt 13525
_reflns_number_total 15998
_reflns_threshold_expression F^2^>2.0\s(F^2^)
_cod_data_source_file ic402994q_si_002.cif
_cod_data_source_block No.4
_cod_depositor_comments 'Adding full bibliography for 4338282--4338283.cif.'
_cod_original_cell_volume 14020.5(12)
_cod_database_code 4338283

loop_
_symmetry_equiv_pos_site_id
_symmetry_equiv_pos_as_xyz
1 +X,+Y,+Z
2 -X,+Y,1/2-Z
3 -X,-Y,-Z
4 +X,-Y,1/2+Z
5 1/2+X,1/2+Y,+Z
6 1/2-X,1/2+Y,1/2-Z
7 1/2-X,1/2-Y,-Z
8 1/2+X,1/2-Y,1/2+Z

loop_
_atom_site_label
_atom_site_type_symbol
_atom_site_fract_x
_atom_site_fract_y
_atom_site_fract_z
_atom_site_U_iso_or_equiv
_atom_site_adp_type
_atom_site_occupancy
_atom_site_symmetry_multiplicity
_atom_site_calc_flag
_atom_site_refinement_flags
_atom_site_disorder_assembly
_atom_site_disorder_group
W1 W 0.531023(16) 0.40012(3) 0.891040(12) 0.01776(13) Uani 0.838(2) 8 d PU A 1
V1 V 0.531023(16) 0.40012(3) 0.891040(12) 0.01776(13) Uiso 0.162(2) 8 d PU A 2
W2 W 0.462542(16) 0.58987(3) 0.885017(11) 0.01718(13) Uani 0.850(2) 8 d PU B 1
V2 V 0.462542(16) 0.58987(3) 0.885017(11) 0.01718(13) Uiso 0.150(2) 8 d PU B 2
W3 W 0.597041(17) 0.59000(3) 0.896911(12) 0.02000(15) Uani 0.812(2) 8 d PU C 1
V3 V 0.597041(17) 0.59000(3) 0.896911(12) 0.02000(15) Uiso 0.188(2) 8 d PU C 2
W4 W 0.439516(14) 0.33025(2) 0.797889(10) 0.01546(8) Uani 1.0 8 d U . .
W5 W 0.370471(13) 0.52218(2) 0.791588(10) 0.01563(8) Uani 1.0 8 d U . .
W6 W 0.443625(15) 0.72841(2) 0.798500(11) 0.01851(8) Uani 1.0 8 d U . .
W7 W 0.579546(15) 0.72958(2) 0.810076(11) 0.01989(9) Uani 1.0 8 d U . .
W8 W 0.653030(14) 0.52447(2) 0.816872(10) 0.01812(8) Uani 1.0 8 d U . .
W9 W 0.584822(14) 0.33128(2) 0.810403(10) 0.01665(8) Uani 1.0 8 d U . .
S1 S 0.51181(8) 0.52726(13) 0.80519(6) 0.0147(4) Uani 1.0 8 d U . .
O1 O 0.4834(3) 0.4784(4) 0.90611(17) 0.0195(12) Uani 1.0 8 d U . .
O2 O 0.5865(3) 0.4782(5) 0.91463(18) 0.0230(13) Uani 1.0 8 d U . .
O3 O 0.4724(3) 0.3604(4) 0.85039(17) 0.0177(12) Uani 1.0 8 d U . .
O4 O 0.5735(3) 0.3610(4) 0.85910(17) 0.0185(13) Uani 1.0 8 d U . .
O5 O 0.5214(3) 0.5278(4) 0.84851(17) 0.0162(11) Uani 1.0 8 d U . .
O6 O 0.5389(3) 0.3227(5) 0.92534(18) 0.0234(14) Uani 1.0 8 d U . .
O7 O 0.5340(3) 0.6240(4) 0.91050(18) 0.0209(13) Uani 1.0 8 d U . .
O8 O 0.4094(3) 0.5384(4) 0.84500(17) 0.0174(12) Uani 1.0 8 d U . .
O9 O 0.4604(3) 0.6819(4) 0.84960(18) 0.0203(13) Uani 1.0 8 d U . .
O10 O 0.4282(3) 0.6301(4) 0.91497(18) 0.0222(13) Uani 1.0 8 d U . .
O11 O 0.5848(3) 0.6816(4) 0.86011(18) 0.0209(13) Uani 1.0 8 d U . .
O12 O 0.6361(3) 0.5392(4) 0.86481(18) 0.0200(13) Uani 1.0 8 d U . .
O13 O 0.6448(3) 0.6300(5) 0.9344(2) 0.0302(15) Uani 1.0 8 d U . .
O14 O 0.3802(3) 0.4003(4) 0.79872(17) 0.0159(12) Uani 1.0 8 d U . .
O15 O 0.5100(3) 0.3094(4) 0.79456(17) 0.0148(12) Uani 1.0 8 d U . .
O16 O 0.4177(3) 0.3366(4) 0.74276(17) 0.0165(12) Uani 1.0 8 d U . .
O17 O 0.4617(3) 0.4824(4) 0.78750(17) 0.0148(12) Uani 1.0 8 d U . .
O18 O 0.4171(3) 0.2304(4) 0.80421(19) 0.0217(14) Uani 1.0 8 d U . .
O19 O 0.3944(3) 0.6364(4) 0.78496(18) 0.0180(12) Uani 1.0 8 d U . .
O20 O 0.3560(3) 0.5076(4) 0.73738(17) 0.0170(13) Uani 1.0 8 d U . .
O21 O 0.3080(3) 0.5377(4) 0.79612(18) 0.0207(13) Uani 1.0 8 d U . .
O22 O 0.5129(3) 0.7797(4) 0.80988(18) 0.0200(13) Uani 1.0 8 d U . .
O23 O 0.4390(3) 0.7408(4) 0.74483(18) 0.0202(13) Uani 1.0 8 d U . .
O24 O 0.5089(3) 0.6169(4) 0.79189(17) 0.0156(12) Uani 1.0 8 d U . .
O25 O 0.4055(3) 0.8135(4) 0.8044(2) 0.0260(15) Uani 1.0 8 d U . .
O26 O 0.6254(3) 0.6372(4) 0.80483(18) 0.0198(13) Uani 1.0 8 d U . .
O27 O 0.6212(3) 0.8149(5) 0.8228(2) 0.0284(16) Uani 1.0 8 d U . .
O28 O 0.6463(3) 0.4020(4) 0.82198(17) 0.0172(12) Uani 1.0 8 d U . .
O29 O 0.5563(3) 0.4833(4) 0.79577(16) 0.0139(12) Uani 1.0 8 d U . .
O30 O 0.7200(3) 0.5383(5) 0.83198(19) 0.0257(15) Uani 1.0 8 d U . .
O31 O 0.6131(3) 0.2325(5) 0.8215(2) 0.0247(15) Uani 1.0 8 d U . .
N1 N 0.5658(3) 0.7339(4) 1.01803(19) 0.0203(15) Uani 1.0 8 d U . .
C1 C 0.5509(4) 0.6386(5) 1.0140(3) 0.0220(18) Uani 1.0 8 d U . .
H1A H 0.5322 0.6241 1.0337 0.0264 Uiso 1.0 8 calc R . .
H1B H 0.5256 0.6295 0.9882 0.0264 Uiso 1.0 8 calc R . .
C2 C 0.5968(4) 0.5770(5) 1.0184(3) 0.0236(19) Uani 1.0 8 d U . .
H2A H 0.6194 0.5784 1.0455 0.0283 Uiso 1.0 8 calc R . .
H2B H 0.6187 0.5952 1.0012 0.0283 Uiso 1.0 8 calc R . .
C3 C 0.5767(4) 0.4862(5) 1.0080(3) 0.0242(19) Uani 1.0 8 d . . .
H3A H 0.5553 0.4681 1.0256 0.0290 Uiso 1.0 8 calc R . .
H3B H 0.5530 0.4858 0.9812 0.0290 Uiso 1.0 8 calc R . .
C4 C 0.6209(4) 0.4222(6) 1.0108(3) 0.030(3) Uani 1.0 8 d U . .
H4A H 0.6057 0.3650 1.0037 0.0359 Uiso 1.0 8 calc R . .
H4B H 0.6439 0.4211 1.0375 0.0359 Uiso 1.0 8 calc R . .
H4C H 0.6418 0.4391 0.9931 0.0359 Uiso 1.0 8 calc R . .
C5 C 0.6096(4) 0.7505(6) 1.0551(2) 0.0202(18) Uani 1.0 8 d U . .
H5A H 0.6413 0.7167 1.0541 0.0243 Uiso 1.0 8 calc R . .
H5B H 0.6195 0.8121 1.0558 0.0243 Uiso 1.0 8 calc R . .
C6 C 0.5958(4) 0.7288(7) 1.0924(3) 0.030(2) Uani 1.0 8 d U . .
H6A H 0.5779 0.6722 1.0899 0.0358 Uiso 1.0 8 calc R . .
H6B H 0.5711 0.7726 1.0976 0.0358 Uiso 1.0 8 calc R . .
C7 C 0.6463(4) 0.7264(7) 1.1259(3) 0.031(2) Uani 1.0 8 d U . .
H7A H 0.6701 0.7739 1.1228 0.0366 Uiso 1.0 8 calc R . .
H7B H 0.6370 0.7358 1.1506 0.0366 Uiso 1.0 8 calc R . .
C8 C 0.6755(5) 0.6427(7) 1.1280(4) 0.044(3) Uani 1.0 8 d U . .
H8A H 0.7077 0.6442 1.1497 0.0531 Uiso 1.0 8 calc R . .
H8B H 0.6851 0.6334 1.1038 0.0531 Uiso 1.0 8 calc R . .
H8C H 0.6525 0.5956 1.1319 0.0531 Uiso 1.0 8 calc R . .
C9 C 0.5853(4) 0.7596(5) 0.9831(3) 0.0233(19) Uani 1.0 8 d U . .
H9A H 0.6185 0.7277 0.9846 0.0279 Uiso 1.0 8 calc R . .
H9B H 0.5585 0.7403 0.9594 0.0279 Uiso 1.0 8 calc R . .
C10 C 0.5958(4) 0.8539(6) 0.9787(3) 0.028(2) Uani 1.0 8 d U . .
H10A H 0.6262 0.8727 1.0003 0.0334 Uiso 1.0 8 calc R . .
H10B H 0.5642 0.8878 0.9798 0.0334 Uiso 1.0 8 calc R . .
C11 C 0.6082(4) 0.8700(7) 0.9403(3) 0.035(3) Uani 1.0 8 d U . .
H11A H 0.6224 0.9290 0.9404 0.0425 Uiso 1.0 8 calc R . .
H11B H 0.6362 0.8294 0.9378 0.0425 Uiso 1.0 8 calc R . .
C12 C 0.5607(5) 0.8600(8) 0.9057(3) 0.047(3) Uani 1.0 8 d U . .
H12A H 0.5714 0.8703 0.8819 0.0560 Uiso 1.0 8 calc R . .
H12B H 0.5333 0.9015 0.9074 0.0560 Uiso 1.0 8 calc R . .
H12C H 0.5466 0.8015 0.9052 0.0560 Uiso 1.0 8 calc R . .
C13 C 0.5173(3) 0.7866(6) 1.0198(3) 0.0235(19) Uani 1.0 8 d U . .
H13A H 0.5043 0.7645 1.0414 0.0283 Uiso 1.0 8 calc R . .
H13B H 0.5288 0.8467 1.0260 0.0283 Uiso 1.0 8 calc R . .
C14 C 0.4713(4) 0.7868(6) 0.9835(3) 0.027(2) Uani 1.0 8 d U . .
H14A H 0.4618 0.7269 0.9750 0.0325 Uiso 1.0 8 calc R . .
H14B H 0.4819 0.8171 0.9624 0.0325 Uiso 1.0 8 calc R . .
C15 C 0.4237(4) 0.8314(6) 0.9913(4) 0.036(3) Uani 1.0 8 d U . .
H15A H 0.3926 0.8239 0.9685 0.0431 Uiso 1.0 8 calc R . .
H15B H 0.4153 0.8032 1.0137 0.0431 Uiso 1.0 8 calc R . .
C16 C 0.4319(5) 0.9257(6) 0.9997(5) 0.049(3) Uani 1.0 8 d U . .
H16A H 0.3999 0.9502 1.0048 0.0592 Uiso 1.0 8 calc R . .
H16B H 0.4389 0.9547 0.9773 0.0592 Uiso 1.0 8 calc R . .
H16C H 0.4623 0.9339 1.0225 0.0592 Uiso 1.0 8 calc R . .
N2 N 0.7767(3) 0.2698(5) 0.86035(19) 0.0242(16) Uani 1.0 8 d U . .
C17 C 0.8325(4) 0.3076(6) 0.8711(3) 0.030(2) Uani 1.0 8 d U . .
H17A H 0.8499 0.2933 0.8986 0.0359 Uiso 1.0 8 calc R . .
H17B H 0.8531 0.2791 0.8552 0.0359 Uiso 1.0 8 calc R . .
C18 C 0.8363(4) 0.4034(6) 0.8662(4) 0.046(3) Uani 1.0 8 d U . .
H18A H 0.8133 0.4331 0.8799 0.0548 Uiso 1.0 8 calc R . .
H18B H 0.8236 0.4183 0.8383 0.0548 Uiso 1.0 8 calc R . .
C19 C 0.8933(5) 0.4332(7) 0.8823(5) 0.060(4) Uani 1.0 8 d U . .
H19A H 0.9076 0.4092 0.9086 0.0716 Uiso 1.0 8 calc R . .
H19B H 0.9149 0.4100 0.8658 0.0716 Uiso 1.0 8 calc R . .
C20 C 0.8992(6) 0.5288(8) 0.8843(6) 0.079(5) Uani 1.0 8 d U . .
H20A H 0.9368 0.5438 0.8950 0.0943 Uiso 1.0 8 calc R . .
H20B H 0.8786 0.5523 0.9010 0.0943 Uiso 1.0 8 calc R . .
H20C H 0.8860 0.5531 0.8582 0.0943 Uiso 1.0 8 calc R . .
C21 C 0.7430(4) 0.3098(7) 0.8843(3) 0.027(2) Uani 1.0 8 d U . .
H21A H 0.7399 0.3722 0.8787 0.0329 Uiso 1.0 8 calc R . .
H21B H 0.7067 0.2851 0.8754 0.0329 Uiso 1.0 8 calc R . .
C22 C 0.7625(4) 0.2985(8) 0.9278(3) 0.033(3) Uani 1.0 8 d U . .
H22A H 0.7945 0.3345 0.9382 0.0402 Uiso 1.0 8 calc R . .
H22B H 0.7725 0.2377 0.9340 0.0402 Uiso 1.0 8 calc R . .
C23 C 0.7195(4) 0.3241(8) 0.9466(3) 0.039(3) Uani 1.0 8 d U . .
H23A H 0.7358 0.3313 0.9748 0.0473 Uiso 1.0 8 calc R . .
H23B H 0.7049 0.3806 0.9361 0.0473 Uiso 1.0 8 calc R . .
C24 C 0.6746(4) 0.2613(9) 0.9407(4) 0.046(3) Uani 1.0 8 d U . .
H24A H 0.6482 0.2830 0.9533 0.0553 Uiso 1.0 8 calc R . .
H24B H 0.6883 0.2058 0.9522 0.0553 Uiso 1.0 8 calc R . .
H24C H 0.6579 0.2540 0.9129 0.0553 Uiso 1.0 8 calc R . .
C25 C 0.7833(4) 0.1736(5) 0.8674(4) 0.033(2) Uani 1.0 8 d U . .
H25A H 0.8030 0.1500 0.8498 0.0394 Uiso 1.0 8 calc R . .
H25B H 0.8054 0.1643 0.8943 0.0394 Uiso 1.0 8 calc R . .
C26 C 0.7325(5) 0.1228(6) 0.8618(5) 0.050(3) Uani 1.0 8 d U . .
H26A H 0.7120 0.1244 0.8341 0.0595 Uiso 1.0 8 calc R . .
H26B H 0.7105 0.1487 0.8773 0.0595 Uiso 1.0 8 calc R . .
C27 C 0.7455(5) 0.0304(7) 0.8743(5) 0.064(4) Uani 1.0 8 d U . .
H27A H 0.7651 0.0040 0.8572 0.0763 Uiso 1.0 8 calc R . .
H27B H 0.7693 0.0301 0.9011 0.0763 Uiso 1.0 8 calc R . .
C28 C 0.6978(7) -0.0230(9) 0.8732(6) 0.082(5) Uani 1.0 8 d U . .
H28A H 0.7090 -0.0813 0.8822 0.0987 Uiso 1.0 8 calc R . .
H28B H 0.6748 -0.0256 0.8466 0.0987 Uiso 1.0 8 calc R . .
H28C H 0.6781 0.0026 0.8901 0.0987 Uiso 1.0 8 calc R . .
C29 C 0.7477(4) 0.2880(7) 0.8180(2) 0.0224(18) Uani 1.0 8 d U . .
H29A H 0.7119 0.2614 0.8123 0.0269 Uiso 1.0 8 calc R . .
H29B H 0.7426 0.3509 0.8148 0.0269 Uiso 1.0 8 calc R . .
C30 C 0.7746(4) 0.2564(8) 0.7886(3) 0.030(3) Uani 1.0 8 d U . .
H30A H 0.7812 0.1938 0.7920 0.0357 Uiso 1.0 8 calc R . .
H30B H 0.8093 0.2856 0.7926 0.0357 Uiso 1.0 8 calc R . .
C31 C 0.7401(5) 0.2742(10) 0.7477(3) 0.050(3) Uani 1.0 8 d U . .
H31A H 0.7049 0.2468 0.7441 0.0600 Uiso 1.0 8 calc R . .
H31B H 0.7345 0.3370 0.7441 0.0600 Uiso 1.0 8 calc R . .
C32 C 0.7657(6) 0.2402(12) 0.7175(3) 0.068(4) Uani 1.0 8 d U . .
H32A H 0.7428 0.2530 0.6915 0.0812 Uiso 1.0 8 calc R . .
H32B H 0.7704 0.1778 0.7206 0.0812 Uiso 1.0 8 calc R . .
H32C H 0.8004 0.2676 0.7209 0.0812 Uiso 1.0 8 calc R . .
N3 N 0.5000 0.0280(6) 0.7500 0.038(3) Uani 1.0 4 d U . .
C33 C 0.5171(5) 0.0799(7) 0.78693(19) 0.058(3) Uani 1.0 8 d U . .
H33A H 0.5486 0.1131 0.7850 0.0697 Uiso 1.0 8 calc R . .
H33B H 0.4885 0.1225 0.7854 0.0697 Uiso 1.0 8 calc R . .
C34 C 0.5309(7) 0.0453(9) 0.8276(3) 0.071(4) Uani 1.0 8 d U . .
H34A H 0.5678 0.0231 0.8350 0.0852 Uiso 1.0 8 calc R . .
H34B H 0.5066 -0.0023 0.8294 0.0852 Uiso 1.0 8 calc R . .
C35 C 0.5253(8) 0.1192(10) 0.8547(3) 0.084(5) Uani 1.0 8 d U . .
H35A H 0.5400 0.1725 0.8467 0.1009 Uiso 1.0 8 calc R . .
H35B H 0.4872 0.1290 0.8525 0.1009 Uiso 1.0 8 calc R . .
C36 C 0.5535(9) 0.1001(14) 0.8957(4) 0.108(6) Uani 1.0 8 d U . .
H36A H 0.5489 0.1482 0.9122 0.1291 Uiso 1.0 8 calc R . .
H36B H 0.5915 0.0918 0.8982 0.1291 Uiso 1.0 8 calc R . .
H36C H 0.5389 0.0476 0.9039 0.1291 Uiso 1.0 8 calc R . .
C37 C 0.5503(3) -0.0210(8) 0.7513(4) 0.065(4) Uani 1.0 8 d U . .
H37A H 0.5438 -0.0552 0.7272 0.0778 Uiso 1.0 8 calc R . .
H37B H 0.5564 -0.0623 0.7731 0.0778 Uiso 1.0 8 calc R . .
C38 C 0.6014(5) 0.0291(13) 0.7557(6) 0.111(5) Uani 1.0 8 d U . .
H38A H 0.5923 0.0889 0.7469 0.1337 Uiso 1.0 8 calc R . .
H38B H 0.6211 0.0312 0.7835 0.1337 Uiso 1.0 8 calc R . .
C39 C 0.6359(7) -0.0072(15) 0.7340(7) 0.120(6) Uani 1.0 8 d U . .
H39A H 0.6169 -0.0040 0.7061 0.1436 Uiso 1.0 8 calc R . .
H39B H 0.6413 -0.0688 0.7409 0.1436 Uiso 1.0 8 calc R . .
C40 C 0.6889(6) 0.0327(15) 0.7396(7) 0.110(6) Uani 1.0 8 d U . .
H40A H 0.7143 -0.0111 0.7364 0.1318 Uiso 1.0 8 calc R . .
H40B H 0.7008 0.0572 0.7658 0.1318 Uiso 1.0 8 calc R . .
H40C H 0.6866 0.0783 0.7204 0.1318 Uiso 1.0 8 calc R . .
N4 N 0.8001(6) 0.5223(11) 0.9416(5) 0.092(5) Uani 1.0 8 d U . .
C41 C 0.7786(7) 0.5366(12) 0.9657(6) 0.074(4) Uani 1.0 8 d U . .
C42 C 0.7518(7) 0.5542(12) 0.9958(6) 0.075(5) Uani 1.0 8 d U . .
H42A H 0.7228 0.5160 0.9939 0.0895 Uiso 1.0 8 calc R . .
H42B H 0.7763 0.5503 1.0214 0.0895 Uiso 1.0 8 calc R . .
H42C H 0.7379 0.6133 0.9928 0.0895 Uiso 1.0 8 calc R . .
N5 N 0.7696(5) 0.7720(10) 0.9581(4) 0.065(4) Uani 1.0 8 d U . .
C43 C 0.7478(5) 0.7459(10) 0.9277(4) 0.051(3) Uani 1.0 8 d U . .
C44 C 0.7218(6) 0.7149(11) 0.8895(4) 0.056(4) Uani 1.0 8 d U . .
H44A H 0.7416 0.7308 0.8720 0.0669 Uiso 1.0 8 calc R . .
H44B H 0.7181 0.6537 0.8902 0.0669 Uiso 1.0 8 calc R . .
H44C H 0.6865 0.7404 0.8812 0.0669 Uiso 1.0 8 calc R . .

loop_
_atom_site_aniso_label
_atom_site_aniso_U_11
_atom_site_aniso_U_22
_atom_site_aniso_U_33
_atom_site_aniso_U_12
_atom_site_aniso_U_13
_atom_site_aniso_U_23
W1 0.0194(3) 0.0218(3) 0.0137(2) 0.00110(17) 0.00741(15) 0.00451(17)
W2 0.0217(3) 0.0193(3) 0.0134(2) -0.00098(16) 0.00984(16) -0.00137(17)
W3 0.0206(3) 0.0275(3) 0.0134(3) -0.00661(18) 0.00721(16) -0.00498(18)
W4 0.01733(17) 0.01241(16) 0.01918(18) -0.00080(13) 0.00929(14) 0.00090(14)
W5 0.01638(16) 0.01572(17) 0.01758(17) 0.00182(13) 0.00938(13) 0.00141(15)
W6 0.02631(19) 0.01255(17) 0.02185(19) 0.00129(14) 0.01533(15) -0.00043(15)
W7 0.02626(19) 0.01626(17) 0.02171(19) -0.00732(15) 0.01429(15) -0.00593(15)
W8 0.01536(16) 0.02288(19) 0.01722(17) -0.00258(14) 0.00631(13) -0.00143(16)
W9 0.01645(17) 0.01663(17) 0.01838(18) 0.00311(13) 0.00733(14) 0.00391(15)
S1 0.0172(10) 0.0143(10) 0.0144(10) -0.0005(9) 0.0072(8) 0.0000(9)
O1 0.022(3) 0.024(3) 0.016(3) 0.000(3) 0.009(3) 0.003(3)
O2 0.023(3) 0.031(4) 0.015(3) -0.002(3) 0.006(3) 0.001(3)
O3 0.020(3) 0.018(3) 0.018(3) 0.001(3) 0.010(3) 0.004(3)
O4 0.017(3) 0.025(4) 0.013(3) 0.000(3) 0.004(3) 0.004(3)
O5 0.020(3) 0.017(3) 0.013(3) -0.004(3) 0.006(2) -0.002(3)
O6 0.025(4) 0.028(4) 0.019(3) 0.003(3) 0.008(3) 0.008(3)
O7 0.024(3) 0.025(4) 0.016(3) -0.006(3) 0.010(3) -0.004(3)
O8 0.023(3) 0.014(3) 0.018(3) -0.001(3) 0.011(3) -0.002(3)
O9 0.029(4) 0.017(3) 0.020(3) -0.001(3) 0.014(3) -0.002(3)
O10 0.030(4) 0.022(3) 0.016(3) 0.000(3) 0.011(3) -0.002(3)
O11 0.024(4) 0.022(3) 0.019(3) -0.007(3) 0.010(3) -0.007(3)
O12 0.021(3) 0.024(4) 0.016(3) -0.005(3) 0.006(3) -0.004(3)
O13 0.027(4) 0.044(4) 0.022(3) -0.011(3) 0.011(3) -0.011(3)
O14 0.018(3) 0.016(3) 0.015(3) -0.000(3) 0.009(3) 0.002(3)
O15 0.018(3) 0.014(3) 0.015(3) -0.001(3) 0.008(3) -0.000(3)
O16 0.015(3) 0.017(3) 0.019(3) 0.001(3) 0.007(3) -0.002(3)
O17 0.017(3) 0.014(3) 0.014(3) -0.001(3) 0.005(3) -0.003(3)
O18 0.027(4) 0.017(3) 0.025(4) -0.003(3) 0.014(3) -0.001(3)
O19 0.020(3) 0.017(3) 0.018(3) 0.003(3) 0.007(3) 0.000(3)
O20 0.021(3) 0.016(3) 0.015(3) 0.000(3) 0.007(3) 0.002(3)
O21 0.021(3) 0.022(4) 0.021(4) 0.002(3) 0.010(3) 0.001(3)
O22 0.031(4) 0.015(3) 0.019(4) -0.003(3) 0.015(3) -0.002(3)
O23 0.028(4) 0.016(3) 0.020(3) 0.003(3) 0.012(3) 0.004(3)
O24 0.022(3) 0.013(3) 0.014(3) -0.002(3) 0.010(3) 0.002(3)
O25 0.037(4) 0.018(4) 0.030(4) 0.005(3) 0.021(4) 0.001(3)
O26 0.023(3) 0.023(3) 0.017(3) -0.006(3) 0.012(3) -0.006(3)
O27 0.040(4) 0.021(4) 0.031(4) -0.013(3) 0.022(4) -0.009(3)
O28 0.017(3) 0.022(3) 0.012(3) 0.001(3) 0.004(3) 0.005(3)
O29 0.017(3) 0.012(3) 0.014(3) 0.000(3) 0.006(3) -0.002(3)
O30 0.020(3) 0.036(4) 0.022(4) -0.004(3) 0.009(3) -0.002(3)
O31 0.025(4) 0.022(4) 0.030(4) 0.006(3) 0.012(3) 0.008(3)
N1 0.026(4) 0.018(4) 0.019(4) -0.002(3) 0.011(3) -0.004(3)
N2 0.022(4) 0.031(4) 0.020(4) 0.006(3) 0.007(3) -0.001(4)
N3 0.056(7) 0.028(6) 0.038(6) 0.0000 0.024(6) 0.0000
N4 0.073(9) 0.107(10) 0.097(10) -0.014(8) 0.025(7) -0.051(9)
N5 0.042(6) 0.100(9) 0.056(7) -0.013(6) 0.015(5) -0.019(7)
C1 0.027(5) 0.021(4) 0.020(5) -0.005(4) 0.009(4) -0.004(4)
C2 0.032(5) 0.017(4) 0.023(5) -0.004(4) 0.008(4) -0.002(4)
C3 0.032(5) 0.020(4) 0.024(5) -0.006(4) 0.012(4) -0.000(4)
C4 0.037(6) 0.021(5) 0.032(6) 0.000(4) 0.011(5) -0.001(5)
C5 0.021(4) 0.021(5) 0.019(4) -0.004(4) 0.007(4) -0.003(4)
C6 0.029(5) 0.041(6) 0.024(5) -0.009(4) 0.014(4) -0.005(5)
C7 0.031(5) 0.039(6) 0.024(5) -0.007(5) 0.012(4) 0.001(5)
C8 0.043(6) 0.048(7) 0.042(7) -0.005(5) 0.011(5) 0.004(6)
C9 0.030(5) 0.020(4) 0.024(5) -0.001(4) 0.016(4) 0.001(4)
C10 0.038(5) 0.020(5) 0.030(5) -0.005(4) 0.017(4) 0.001(4)
C11 0.053(6) 0.026(5) 0.035(5) -0.001(5) 0.026(5) 0.006(5)
C12 0.079(8) 0.032(6) 0.030(6) -0.003(6) 0.019(6) 0.001(5)
C13 0.027(4) 0.018(4) 0.030(5) 0.001(4) 0.015(4) -0.001(4)
C14 0.028(5) 0.020(5) 0.035(5) -0.001(4) 0.012(4) -0.004(4)
C15 0.030(5) 0.029(5) 0.049(6) 0.002(5) 0.012(5) -0.004(5)
C16 0.042(7) 0.035(6) 0.066(8) 0.006(5) 0.006(6) -0.013(6)
C17 0.019(4) 0.043(5) 0.028(5) 0.003(4) 0.008(4) -0.012(5)
C18 0.038(6) 0.046(6) 0.056(7) -0.012(5) 0.019(5) -0.018(6)
C19 0.050(7) 0.072(8) 0.064(8) -0.027(6) 0.026(6) -0.030(7)
C20 0.074(9) 0.081(9) 0.088(10) -0.042(8) 0.035(8) -0.030(9)
C21 0.020(4) 0.038(5) 0.026(5) 0.009(4) 0.009(4) 0.001(5)
C22 0.030(5) 0.048(6) 0.025(5) 0.008(5) 0.010(4) -0.001(5)
C23 0.037(6) 0.056(7) 0.032(5) 0.007(5) 0.020(5) -0.005(5)
C24 0.044(6) 0.064(8) 0.037(6) 0.001(6) 0.023(6) 0.002(6)
C25 0.036(5) 0.032(5) 0.033(5) 0.008(4) 0.013(5) 0.007(5)
C26 0.051(7) 0.040(6) 0.062(7) -0.004(5) 0.022(6) 0.008(6)
C27 0.078(8) 0.041(6) 0.079(9) -0.005(6) 0.033(7) 0.009(7)
C28 0.096(11) 0.051(8) 0.100(11) -0.021(8) 0.025(9) 0.008(9)
C29 0.019(4) 0.026(5) 0.021(4) 0.006(4) 0.004(4) -0.002(4)
C30 0.025(5) 0.042(6) 0.023(5) 0.012(5) 0.009(4) 0.004(5)
C31 0.039(6) 0.085(8) 0.026(5) 0.028(6) 0.009(5) 0.000(6)
C32 0.054(8) 0.119(11) 0.029(6) 0.038(8) 0.009(6) -0.001(7)
C33 0.088(8) 0.046(7) 0.057(6) -0.031(6) 0.047(6) -0.018(6)
C34 0.080(9) 0.084(9) 0.057(7) -0.025(8) 0.033(7) -0.014(7)
C35 0.107(10) 0.088(10) 0.070(8) -0.035(9) 0.045(8) -0.011(8)
C36 0.124(13) 0.112(13) 0.084(9) -0.024(11) 0.022(10) -0.038(10)
C37 0.061(7) 0.088(9) 0.046(7) 0.023(6) 0.015(6) -0.011(7)
C38 0.074(8) 0.151(12) 0.112(11) -0.012(9) 0.029(8) -0.028(10)
C39 0.094(10) 0.147(13) 0.132(12) -0.030(10) 0.054(9) -0.022(11)
C40 0.077(10) 0.148(15) 0.116(14) -0.005(11) 0.045(10) -0.011(12)
C41 0.056(8) 0.081(9) 0.084(10) -0.016(7) 0.018(7) -0.037(8)
C42 0.054(8) 0.083(10) 0.086(10) 0.000(8) 0.018(7) -0.027(9)
C43 0.038(6) 0.080(8) 0.040(6) -0.016(6) 0.015(5) -0.011(6)
C44 0.046(7) 0.083(9) 0.039(6) -0.032(7) 0.013(6) -0.008(7)

loop_
_atom_type_symbol
_atom_type_description
_atom_type_scat_dispersion_real
_atom_type_scat_dispersion_imag
_atom_type_scat_source
C C 0.0033 0.0016
;
International Tables for Crystallography
(1992, Vol. C, Tables 4.2.6.8 and 6.1.1.4)
;
H H 0.0000 0.0000
;
International Tables for Crystallography
(1992, Vol. C, Table 6.1.1.4)
;
N N 0.0061 0.0033
;
International Tables for Crystallography
(1992, Vol. C, Tables 4.2.6.8 and 6.1.1.4)
;
O O 0.0106 0.0060
;
International Tables for Crystallography
(1992, Vol. C, Tables 4.2.6.8 and 6.1.1.4)
;
S S 0.1246 0.1234
;
International Tables for Crystallography
(1992, Vol. C, Tables 4.2.6.8 and 6.1.1.4)
;
V V 0.3005 0.5294
;
International Tables for Crystallography
(1992, Vol. C, Tables 4.2.6.8 and 6.1.1.4)
;
W W -0.8490 6.8722
;
International Tables for Crystallography
(1992, Vol. C, Tables 4.2.6.8 and 6.1.1.4)
;

loop_
_geom_angle_atom_site_label_1
_geom_angle_atom_site_label_2
_geom_angle_atom_site_label_3
_geom_angle
_geom_angle_publ_flag
_geom_angle_site_symmetry_1
_geom_angle_site_symmetry_3
O1 W1 O2 86.8(3) yes . .
O1 W1 O3 88.5(3) yes . .
O1 W1 O4 154.5(3) yes . .
O1 W1 O5 72.5(3) yes . .
O1 W1 O6 101.9(3) yes . .
O2 W1 O3 154.5(3) yes . .
O2 W1 O4 88.5(3) yes . .
O2 W1 O5 72.4(3) yes . .
O2 W1 O6 101.8(3) yes . .
O3 W1 O4 85.1(3) yes . .
O3 W1 O5 82.2(3) yes . .
O3 W1 O6 103.7(3) yes . .
O4 W1 O5 82.1(3) yes . .
O4 W1 O6 103.6(3) yes . .
O5 W1 O6 172.0(3) yes . .
O1 W2 O5 72.7(3) yes . .
O1 W2 O7 85.8(3) yes . .
O1 W2 O8 89.3(3) yes . .
O1 W2 O9 154.1(3) yes . .
O1 W2 O10 103.2(3) yes . .
O5 W2 O7 72.2(3) yes . .
O5 W2 O8 82.3(3) yes . .
O5 W2 O9 81.4(3) yes . .
O5 W2 O10 173.0(3) yes . .
O7 W2 O8 154.4(3) yes . .
O7 W2 O9 87.5(3) yes . .
O7 W2 O10 102.2(3) yes . .
O8 W2 O9 86.0(3) yes . .
O8 W2 O10 103.4(3) yes . .
O9 W2 O10 102.8(3) yes . .
O2 W3 O5 73.2(3) yes . .
O2 W3 O7 87.3(3) yes . .
O2 W3 O11 154.6(3) yes . .
O2 W3 O12 88.5(3) yes . .
O2 W3 O13 102.5(3) yes . .
O5 W3 O7 72.8(3) yes . .
O5 W3 O11 81.6(3) yes . .
O5 W3 O12 82.5(3) yes . .
O5 W3 O13 172.7(4) yes . .
O7 W3 O11 88.6(3) yes . .
O7 W3 O12 155.2(3) yes . .
O7 W3 O13 101.4(4) yes . .
O11 W3 O12 84.8(3) yes . .
O11 W3 O13 102.9(4) yes . .
O12 W3 O13 103.4(4) yes . .
O3 W4 O14 89.7(3) yes . .
O3 W4 O15 85.4(3) yes . .
O3 W4 O16 160.1(3) yes . .
O3 W4 O17 81.5(3) yes . .
O3 W4 O18 99.9(3) yes . .
O14 W4 O15 154.8(3) yes . .
O14 W4 O16 88.4(3) yes . .
O14 W4 O17 71.5(3) yes . .
O14 W4 O18 102.1(3) yes . .
O15 W4 O16 88.0(3) yes . .
O15 W4 O17 83.3(3) yes . .
O15 W4 O18 103.1(3) yes . .
O16 W4 O17 79.1(3) yes . .
O16 W4 O18 99.8(3) yes . .
O17 W4 O18 173.4(3) yes . .
O8 W5 O14 89.0(3) yes . .
O8 W5 O17 80.6(3) yes . .
O8 W5 O19 84.2(3) yes . .
O8 W5 O20 160.4(3) yes . .
O8 W5 O21 98.5(3) yes . .
O14 W5 O17 70.8(3) yes . .
O14 W5 O19 153.4(3) yes . .
O14 W5 O20 90.0(3) yes . .
O14 W5 O21 102.9(3) yes . .
O17 W5 O19 82.8(3) yes . .
O17 W5 O20 80.6(3) yes . .
O17 W5 O21 173.5(3) yes . .
O19 W5 O20 87.9(3) yes . .
O19 W5 O21 103.5(3) yes . .
O20 W5 O21 100.8(3) yes . .
O9 W6 O19 85.5(3) yes . .
O9 W6 O22 89.9(3) yes . .
O9 W6 O23 160.7(3) yes . .
O9 W6 O24 81.0(3) yes . .
O9 W6 O25 99.5(4) yes . .
O19 W6 O22 154.6(3) yes . .
O19 W6 O23 88.1(3) yes . .
O19 W6 O24 83.4(3) yes . .
O19 W6 O25 103.8(3) yes . .
O22 W6 O23 88.2(3) yes . .
O22 W6 O24 71.2(3) yes . .
O22 W6 O25 101.6(3) yes . .
O23 W6 O24 80.2(3) yes . .
O23 W6 O25 99.7(3) yes . .
O24 W6 O25 172.8(3) yes . .
O11 W7 O22 89.7(3) yes . .
O11 W7 O23 159.8(3) yes . 2_656
O11 W7 O24 80.2(3) yes . .
O11 W7 O26 85.0(3) yes . .
O11 W7 O27 100.1(3) yes . .
O22 W7 O23 89.1(3) yes . 2_656
O22 W7 O24 71.1(3) yes . .
O22 W7 O26 154.6(3) yes . .
O22 W7 O27 101.5(3) yes . .
O23 W7 O24 80.4(3) yes 2_656 .
O23 W7 O26 87.5(3) yes 2_656 .
O23 W7 O27 99.8(3) yes 2_656 .
O24 W7 O26 83.5(3) yes . .
O24 W7 O27 172.6(3) yes . .
O26 W7 O27 103.9(3) yes . .
O12 W8 O20 160.2(3) yes . 2_656
O12 W8 O26 85.8(3) yes . .
O12 W8 O28 89.0(3) yes . .
O12 W8 O29 80.7(3) yes . .
O12 W8 O30 99.9(3) yes . .
O20 W8 O26 87.8(3) yes 2_656 .
O20 W8 O28 88.4(3) yes 2_656 .
O20 W8 O29 79.9(3) yes 2_656 .
O20 W8 O30 99.9(3) yes 2_656 .
O26 W8 O28 153.5(3) yes . .
O26 W8 O29 83.0(3) yes . .
O26 W8 O30 104.5(3) yes . .
O28 W8 O29 70.5(3) yes . .
O28 W8 O30 102.0(3) yes . .
O29 W8 O30 172.5(3) yes . .
O4 W9 O15 85.0(3) yes . .
O4 W9 O16 160.2(3) yes . 2_656
O4 W9 O28 89.6(3) yes . .
O4 W9 O29 81.4(3) yes . .
O4 W9 O31 99.9(4) yes . .
O15 W9 O16 87.5(3) yes . 2_656
O15 W9 O28 154.7(3) yes . .
O15 W9 O29 83.3(3) yes . .
O15 W9 O31 104.6(3) yes . .
O16 W9 O28 89.4(3) yes 2_656 .
O16 W9 O29 79.6(3) yes 2_656 .
O16 W9 O31 99.7(3) yes 2_656 .
O28 W9 O29 71.5(3) yes . .
O28 W9 O31 100.7(3) yes . .
O29 W9 O31 172.1(3) yes . .
O1 V1 O2 86.8(3) yes . .
O1 V1 O3 88.5(3) yes . .
O1 V1 O4 154.5(3) yes . .
O1 V1 O5 72.5(3) yes . .
O1 V1 O6 101.9(3) yes . .
O2 V1 O3 154.5(3) yes . .
O2 V1 O4 88.5(3) yes . .
O2 V1 O5 72.4(3) yes . .
O2 V1 O6 101.8(3) yes . .
O3 V1 O4 85.1(3) yes . .
O3 V1 O5 82.2(3) yes . .
O3 V1 O6 103.7(3) yes . .
O4 V1 O5 82.1(3) yes . .
O4 V1 O6 103.6(3) yes . .
O5 V1 O6 172.0(3) yes . .
O1 V2 O5 72.7(3) yes . .
O1 V2 O7 85.8(3) yes . .
O1 V2 O8 89.3(3) yes . .
O1 V2 O9 154.1(3) yes . .
O1 V2 O10 103.2(3) yes . .
O5 V2 O7 72.2(3) yes . .
O5 V2 O8 82.3(3) yes . .
O5 V2 O9 81.4(3) yes . .
O5 V2 O10 173.0(3) yes . .
O7 V2 O8 154.4(3) yes . .
O7 V2 O9 87.5(3) yes . .
O7 V2 O10 102.2(3) yes . .
O8 V2 O9 86.0(3) yes . .
O8 V2 O10 103.4(3) yes . .
O9 V2 O10 102.8(3) yes . .
O2 V3 O5 73.2(3) yes . .
O2 V3 O7 87.3(3) yes . .
O2 V3 O11 154.6(3) yes . .
O2 V3 O12 88.5(3) yes . .
O2 V3 O13 102.5(3) yes . .
O5 V3 O7 72.8(3) yes . .
O5 V3 O11 81.6(3) yes . .
O5 V3 O12 82.5(3) yes . .
O5 V3 O13 172.7(4) yes . .
O7 V3 O11 88.6(3) yes . .
O7 V3 O12 155.2(3) yes . .
O7 V3 O13 101.4(4) yes . .
O11 V3 O12 84.8(3) yes . .
O11 V3 O13 102.9(4) yes . .
O12 V3 O13 103.4(4) yes . .
O5 S1 O17 109.0(4) yes . .
O5 S1 O24 108.0(4) yes . .
O5 S1 O29 108.7(4) yes . .
O17 S1 O24 110.5(4) yes . .
O17 S1 O29 110.5(4) yes . .
O24 S1 O29 110.0(4) yes . .
W1 O3 W4 152.7(4) yes . .
W4 O3 V1 152.7(4) yes . .
W1 O4 W9 153.3(3) yes . .
W9 O4 V1 153.3(3) yes . .
W1 O5 S1 126.3(4) yes . .
W2 O5 S1 126.6(4) yes . .
W3 O5 S1 127.5(4) yes . .
V1 O5 S1 126.3(4) yes . .
V2 O5 S1 126.6(4) yes . .
V3 O5 S1 127.5(4) yes . .
W2 O8 W5 153.5(4) yes . .
W5 O8 V2 153.5(4) yes . .
W2 O9 W6 152.1(4) yes . .
W6 O9 V2 152.1(4) yes . .
W3 O11 W7 153.5(4) yes . .
W7 O11 V3 153.5(4) yes . .
W3 O12 W8 153.0(4) yes . .
W8 O12 V3 153.0(4) yes . .
W4 O14 W5 129.9(4) yes . .
W4 O15 W9 151.5(4) yes . .
W4 O16 W9 164.2(4) yes . 2_656
W4 O17 W5 87.8(2) yes . .
W4 O17 S1 127.2(4) yes . .
W5 O17 S1 127.5(4) yes . .
W5 O19 W6 152.6(4) yes . .
W5 O20 W8 164.6(4) yes . 2_656
W6 O22 W7 129.8(4) yes . .
W6 O23 W7 164.6(4) yes . 2_656
W6 O24 W7 87.91(19) yes . .
W6 O24 S1 127.4(4) yes . .
W7 O24 S1 127.7(3) yes . .
W7 O26 W8 151.6(5) yes . .
W8 O28 W9 130.3(4) yes . .
W8 O29 W9 87.72(18) yes . .
W8 O29 S1 127.4(4) yes . .
W9 O29 S1 127.2(4) yes . .
C1 N1 C5 111.1(6) yes . .
C1 N1 C9 108.1(7) yes . .
C1 N1 C13 109.4(7) yes . .
C5 N1 C9 109.4(7) yes . .
C5 N1 C13 107.9(7) yes . .
C9 N1 C13 111.1(7) yes . .
N1 C1 C2 115.5(7) yes . .
C1 C2 C3 110.7(7) yes . .
C2 C3 C4 113.0(7) yes . .
N1 C5 C6 115.5(7) yes . .
C5 C6 C7 109.7(8) yes . .
C6 C7 C8 112.3(8) yes . .
N1 C9 C10 116.9(8) yes . .
C9 C10 C11 110.3(8) yes . .
C10 C11 C12 113.5(10) yes . .
N1 C13 C14 116.1(8) yes . .
C13 C14 C15 109.9(8) yes . .
C14 C15 C16 113.8(9) yes . .
C17 N2 C21 111.2(7) yes . .
C17 N2 C25 106.4(7) yes . .
C17 N2 C29 111.3(7) yes . .
C21 N2 C25 111.4(8) yes . .
C21 N2 C29 106.1(6) yes . .
C25 N2 C29 110.5(7) yes . .
C17 C18 C19 110.3(8) yes . .
C18 C19 C20 113.5(10) yes . .
N2 C21 C22 116.7(8) yes . .
C21 C22 C23 110.2(8) yes . .
C22 C23 C24 114.5(10) yes . .
N2 C25 C26 116.0(8) yes . .
C25 C26 C27 109.8(9) yes . .
C26 C27 C28 113.8(11) yes . .
N2 C29 C30 115.8(7) yes . .
C29 C30 C31 110.4(8) yes . .
C30 C31 C32 111.3(10) yes . .
N3 C33 C34 126.5(9) yes . .
C33 C34 C35 107.9(10) yes . .
C34 C35 C36 111.7(13) yes . .
C33 N3 C33 115.4(8) yes . 2_656
C33 N3 C37 101.3(7) yes . .
C33 N3 C37 110.1(7) yes . 2_656
C33 N3 C37 110.1(7) yes 2_656 .
C33 N3 C37 101.3(7) yes 2_656 2_656
C37 N3 C37 119.4(9) yes . 2_656
N2 C17 C18 116.2(7) yes . .
N3 C37 C38 118.6(11) yes . .
C37 C38 C39 113.7(16) yes . .
C38 C39 C40 117.4(19) yes . .
N4 C41 C42 180(2) yes . .
N5 C43 C44 178.2(17) yes . .

loop_
_geom_bond_atom_site_label_1
_geom_bond_atom_site_label_2
_geom_bond_distance
_geom_bond_publ_flag
_geom_bond_site_symmetry_2
W1 O1 1.920(7) yes .
W1 O2 1.902(7) yes .
W1 O3 1.906(6) yes .
W1 O4 1.898(7) yes .
W1 O5 2.474(6) yes .
W1 O6 1.693(7) yes .
W2 O1 1.911(7) yes .
W2 O5 2.472(7) yes .
W2 O7 1.916(6) yes .
W2 O8 1.880(6) yes .
W2 O9 1.904(7) yes .
W2 O10 1.695(8) yes .
W3 O2 1.898(7) yes .
W3 O5 2.445(6) yes .
W3 O7 1.916(7) yes .
W3 O11 1.908(7) yes .
W3 O12 1.905(7) yes .
W3 O13 1.683(7) yes .
W4 O3 1.902(6) yes .
W4 O14 1.903(7) yes .
W4 O15 1.907(7) yes .
W4 O16 1.904(6) yes .
W4 O17 2.488(6) yes .
W4 O18 1.696(7) yes .
W5 O8 1.924(6) yes .
W5 O14 1.921(6) yes .
W5 O17 2.506(7) yes .
W5 O19 1.920(7) yes .
W5 O20 1.889(6) yes .
W5 O21 1.701(7) yes .
W6 O9 1.906(7) yes .
W6 O19 1.897(6) yes .
W6 O22 1.917(7) yes .
W6 O23 1.904(7) yes .
W6 O24 2.489(7) yes .
W6 O25 1.703(7) yes .
W7 O11 1.913(7) yes .
W7 O22 1.907(7) yes .
W7 O23 1.902(7) yes 2_656
W7 O24 2.501(6) yes .
W7 O26 1.914(7) yes .
W7 O27 1.698(7) yes .
W8 O12 1.902(7) yes .
W8 O20 1.912(7) yes 2_656
W8 O26 1.900(7) yes .
W8 O28 1.927(7) yes .
W8 O29 2.515(6) yes .
W8 O30 1.700(7) yes .
W9 O4 1.906(7) yes .
W9 O15 1.912(6) yes .
W9 O16 1.890(7) yes 2_656
W9 O28 1.897(6) yes .
W9 O29 2.492(6) yes .
W9 O31 1.704(7) yes .
V1 O1 1.920(7) yes .
V1 O2 1.902(7) yes .
V1 O3 1.906(6) yes .
V1 O4 1.898(7) yes .
V1 O5 2.474(6) yes .
V1 O6 1.693(7) yes .
V2 O1 1.911(7) yes .
V2 O5 2.472(7) yes .
V2 O7 1.916(6) yes .
V2 O8 1.880(6) yes .
V2 O9 1.904(7) yes .
V2 O10 1.695(8) yes .
V3 O2 1.898(7) yes .
V3 O5 2.445(6) yes .
V3 O7 1.916(7) yes .
V3 O11 1.908(7) yes .
V3 O12 1.905(7) yes .
V3 O13 1.683(7) yes .
S1 O5 1.504(7) yes .
S1 O17 1.467(6) yes .
S1 O24 1.469(7) yes .
S1 O29 1.466(7) yes .
N1 C1 1.529(10) yes .
N1 C5 1.521(9) yes .
N1 C9 1.527(13) yes .
N1 C13 1.526(11) yes .
C1 C2 1.507(12) yes .
C2 C3 1.519(10) yes .
C3 C4 1.507(13) yes .
C5 C6 1.514(13) yes .
C6 C7 1.523(11) yes .
C7 C8 1.501(15) yes .
C9 C10 1.509(12) yes .
C10 C11 1.518(14) yes .
C11 C12 1.503(13) yes .
C13 C14 1.512(11) yes .
C14 C15 1.519(14) yes .
C15 C16 1.502(14) yes .
N2 C17 1.522(11) yes .
N2 C21 1.524(13) yes .
N2 C25 1.519(11) yes .
N2 C29 1.526(10) yes .
C17 C18 1.507(13) yes .
C18 C19 1.516(14) yes .
C19 C20 1.495(17) yes .
C21 C22 1.512(12) yes .
C22 C23 1.514(15) yes .
C23 C24 1.497(16) yes .
C25 C26 1.508(15) yes .
C26 C27 1.516(15) yes .
C27 C28 1.49(2) yes .
C29 C30 1.503(14) yes .
C30 C31 1.522(11) yes .
C31 C32 1.514(18) yes .
N3 C33 1.510(10) yes .
N3 C33 1.510(10) yes 2_656
N3 C37 1.510(10) yes .
N3 C37 1.510(10) yes 2_656
C33 C34 1.502(13) yes .
C34 C35 1.538(19) yes .
C35 C36 1.483(17) yes .
C37 C38 1.516(18) yes .
C38 C39 1.46(3) yes .
C39 C40 1.48(3) yes .
N4 C41 1.17(3) yes .
C41 C42 1.46(3) yes .
N5 C43 1.156(18) yes .
C43 C44 1.433(18) yes .
